data_7711917
loop_
_publ_author_name
'Tsurui, Makoto'
'Kitagawa, Yuichi'
'Shoji, Sunao'
'Fushimi, Koji'
'Hasegawa, Yasuchika'

_publ_section_title
;
 Enhanced circularly polarized luminescence of chiral Eu(III) coordination
 polymers with structural strain.
;
_journal_issue 3
_journal_name_full 'Dalton transactions (Cambridge, England : 2003)'
_journal_page_first 796
_journal_page_last 805
_journal_paper_doi 10.1039/d2dt03422k
_journal_volume 52
_journal_year 2023
_chemical_absolute_configuration ad
_chemical_formula_moiety 'C73 H66 Eu F15 O8 P2'
_chemical_formula_sum 'C73 H66 Eu F15 O8 P2'
_chemical_formula_weight 1570.15
_space_group_crystal_system orthorhombic
_space_group_IT_number 19
_space_group_name_Hall 'P 2ac 2ab'
_space_group_name_H-M_alt 'P 21 21 21'
_atom_sites_solution_hydrogens geom
_atom_sites_solution_primary dual
_audit_creation_date 2022-04-02
_audit_creation_method
;
Olex2 1.3
(compiled 2020.11.12 svn.r5f609507 for OlexSys, GUI svn.r6408)
;
_audit_update_record
;
2022-10-17 deposited with the CCDC.	2022-12-13 downloaded from the CCDC.
;
_cell_angle_alpha 90
_cell_angle_beta 90
_cell_angle_gamma 90
_cell_formula_units_Z 4
_cell_length_a 17.7325(3)
_cell_length_b 19.2862(3)
_cell_length_c 21.0290(3)
_cell_measurement_reflns_used 30980
_cell_measurement_temperature 123.15
_cell_measurement_theta_max 30.3890
_cell_measurement_theta_min 2.1080
_cell_volume 7191.76(19)
_computing_cell_refinement 'CrysAlisPro 1.171.40.69a (Rigaku OD, 2020)'
_computing_data_collection 'CrysAlisPro 1.171.40.69a (Rigaku OD, 2020)'
_computing_data_reduction 'CrysAlisPro 1.171.40.69a (Rigaku OD, 2020)'
_computing_molecular_graphics 'Olex2 1.3 (Dolomanov et al., 2009)'
_computing_publication_material 'Olex2 1.3 (Dolomanov et al., 2009)'
_computing_structure_refinement 'SHELXL 2018/3 (Sheldrick, 2015)'
_computing_structure_solution 'SHELXT 2018/2 (Sheldrick, 2018)'
_diffrn_ambient_temperature 123.15
_diffrn_detector 'Hybrid Pixel Array Detector'
_diffrn_detector_area_resol_mean 10.0000
_diffrn_detector_type HyPix
_diffrn_measured_fraction_theta_full 1.000
_diffrn_measured_fraction_theta_max 0.795
_diffrn_measurement_details
;
List of Runs (angles in degrees, time in seconds):

  # Type    Start    End  Width  t~exp~   \w     \q     \k     \f   Frames
#--------------------------------------------------------------------------
  1  \w    -80.00   0.00   0.50   42.81    --   -5.96 -20.00 149.00  160
  2  \w    -17.00  28.00   0.50   42.81    --   -5.96 -99.00  90.00   90
  3  \w    -15.00  70.00   0.50   42.81    --   -5.96  20.00 -43.00  170
  4  \w      5.00  30.00   0.50   42.81    --   -5.96  19.00-180.00   50
  5  \w     -1.00  28.00   0.50   42.81    --   -5.96 -99.00 -90.00   58
;
_diffrn_measurement_device 'four-circle diffractometer'
_diffrn_measurement_device_type 'XtaLAB Synergy R, DW system, HyPix'
_diffrn_measurement_method '\w scans'
_diffrn_orient_matrix_type 'CrysAlisPro convention (1999,Acta A55,543-557)'
_diffrn_orient_matrix_UB_11 0.0289006000
_diffrn_orient_matrix_UB_12 -0.0247329000
_diffrn_orient_matrix_UB_13 0.0052564000
_diffrn_orient_matrix_UB_21 0.0257137000
_diffrn_orient_matrix_UB_22 0.0271566000
_diffrn_orient_matrix_UB_23 0.0070012000
_diffrn_orient_matrix_UB_31 -0.0101442000
_diffrn_orient_matrix_UB_32 -0.0018295000
_diffrn_orient_matrix_UB_33 0.0325814000
_diffrn_radiation_monochromator mirror
_diffrn_radiation_probe x-ray
_diffrn_radiation_type 'Mo K\a'
_diffrn_radiation_wavelength 0.71073
_diffrn_reflns_av_R_equivalents 0.0806
_diffrn_reflns_av_unetI/netI 0.0681
_diffrn_reflns_Laue_measured_fraction_full 1.000
_diffrn_reflns_Laue_measured_fraction_max 0.795
_diffrn_reflns_limit_h_max 22
_diffrn_reflns_limit_h_min -20
_diffrn_reflns_limit_k_max 25
_diffrn_reflns_limit_k_min -24
_diffrn_reflns_limit_l_max 23
_diffrn_reflns_limit_l_min -28
_diffrn_reflns_number 67773
_diffrn_reflns_point_group_measured_fraction_full 1.000
_diffrn_reflns_point_group_measured_fraction_max 0.774
_diffrn_reflns_theta_full 25.242
_diffrn_reflns_theta_max 31.082
_diffrn_reflns_theta_min 1.836
_diffrn_source 'Rotating-anode X-ray tube'
_diffrn_source_type 'Rigaku (Mo) X-ray Source'
_exptl_absorpt_coefficient_mu 1.009
_exptl_absorpt_correction_T_max 1.00000
_exptl_absorpt_correction_T_min 0.66375
_exptl_absorpt_correction_type multi-scan
_exptl_absorpt_process_details
;
CrysAlisPro 1.171.40.69a (Rigaku Oxford Diffraction, 2020)
Empirical absorption correction using spherical harmonics,
 implemented in SCALE3 ABSPACK scaling algorithm.
;
_exptl_crystal_colour 'light yellow'
_exptl_crystal_density_diffrn 1.450
_exptl_crystal_description block
_exptl_crystal_F_000 3184
_exptl_crystal_recrystallization_method 'Re-crystallisation from solvent'
_exptl_crystal_size_max 0.058
_exptl_crystal_size_mid 0.052
_exptl_crystal_size_min 0.043
_refine_diff_density_max 1.631
_refine_diff_density_min -1.339
_refine_diff_density_rms 0.120
_refine_ls_abs_structure_details
;
 Flack x determined using 5673 quotients [(I+)-(I-)]/[(I+)+(I-)]
 (Parsons, Flack and Wagner, Acta Cryst. B69 (2013) 249-259).
;
_refine_ls_abs_structure_Flack -0.004(7)
_refine_ls_extinction_method none
_refine_ls_goodness_of_fit_ref 1.033
_refine_ls_hydrogen_treatment constr
_refine_ls_matrix_type full
_refine_ls_number_parameters 901
_refine_ls_number_reflns 17870
_refine_ls_number_restraints 0
_refine_ls_restrained_S_all 1.033
_refine_ls_R_factor_all 0.0693
_refine_ls_R_factor_gt 0.0576
_refine_ls_shift/su_max 0.001
_refine_ls_shift/su_mean 0.000
_refine_ls_structure_factor_coef Fsqd
_refine_ls_weighting_details 'w=1/[\s^2^(Fo^2^)+(0.0922P)^2^+6.1211P] where P=(Fo^2^+2Fc^2^)/3'
_refine_ls_weighting_scheme calc
_refine_ls_wR_factor_gt 0.1494
_refine_ls_wR_factor_ref 0.1546
_reflns_Friedel_coverage 0.806
_reflns_Friedel_fraction_full 1.000
_reflns_Friedel_fraction_max 0.750
_reflns_number_gt 15079
_reflns_number_total 17870
_reflns_threshold_expression 'I > 2\s(I)'
_cod_data_source_file d2dt03422k2.cif
_cod_data_source_block '[Eu(+pfc)3(p-dpeb)]n'
_cod_depositor_comments 'Adding full bibliography for 7711917--7711918.cif.'
_cod_database_code 7711917
_shelx_shelxl_version_number 2018/3
_chemical_oxdiff_formula 'Eu C H O P F'
_shelx_space_group_comment
;
The symmetry employed for this shelxl refinement is uniquely defined
by the following loop, which should always be used as a source of
symmetry information in preference to the above space-group names.
They are only intended as comments.
;
_reflns_odcompleteness_completeness 99.93
_reflns_odcompleteness_iscentric 1
_reflns_odcompleteness_theta 26.32
_olex2_refinement_description
;
1. Fixed Uiso
 At 1.2 times of:
  All C(H) groups, All C(H,H) groups
 At 1.5 times of:
  All C(H,H,H) groups
2.a Ternary CH refined with riding coordinates:
 C41(H41), C58(H58), C78(H78)
2.b Secondary CH2 refined with riding coordinates:
 C59(H59A,H59B), C60(H60A,H60B), C40(H40A,H40B), C39(H39A,H39B), C80(H80A,
 H80B), C79(H79A,H79B)
2.c Aromatic/amide H refined with riding coordinates:
 C24(H24), C31(H31), C6(H6), C23(H23), C4(H4), C7(H7), C25(H25), C30(H30),
 C3(H3), C21(H21), C16(H16), C22(H22), C17(H17), C28(H28), C36(H36), C29(H29),
 C37(H37), C35(H35), C27(H27), C33(H33), C34(H34), C18(H18), C10(H10), C1(H1)
2.d Idealised Me refined as rotating group:
 C77(H77A,H77B,H77C), C75(H75A,H75B,H75C), C56(H56A,H56B,H56C), C97(H97A,H97B,
 H97C), C57(H57A,H57B,H57C), C76(H76A,H76B,H76C), C55(H55A,H55B,H55C), C96(H96A,
 H96B,H96C), C95(H95A,H95B,H95C)
;
_olex2_submission_special_instructions 'No special instructions were received'
_oxdiff_exptl_absorpt_empirical_details
;
Empirical correction (ABSPACK) includes:
- Absorption correction using spherical harmonics
- Frame scaling
;
_oxdiff_exptl_absorpt_empirical_full_max 1.391
_oxdiff_exptl_absorpt_empirical_full_min 0.683

loop_
_space_group_symop_operation_xyz
'x, y, z'
'-x+1/2, -y, z+1/2'
'-x, y+1/2, -z+1/2'
'x+1/2, -y+1/2, -z'

loop_
_atom_site_label
_atom_site_type_symbol
_atom_site_fract_x
_atom_site_fract_y
_atom_site_fract_z
_atom_site_U_iso_or_equiv
_atom_site_adp_type
_atom_site_occupancy
_atom_site_site_symmetry_order
_atom_site_calc_flag
_atom_site_refinement_flags_posn
_atom_site_refinement_flags_adp
_atom_site_refinement_flags_occupancy
_atom_site_disorder_assembly
_atom_site_disorder_group
Eu1 Eu 0.52472(2) 0.50809(2) 0.52069(2) 0.02462(10) Uani 1 1 d . . . . .
P10 P 0.55070(12) 0.68342(12) 0.44447(9) 0.0299(4) Uani 1 1 d . . . . .
P14 P 0.93668(14) 0.67905(12) 0.00517(10) 0.0357(5) Uani 1 1 d . . . . .
O54 O 0.6572(3) 0.4908(3) 0.4980(2) 0.0284(11) Uani 1 1 d . . . . .
F71 F 0.2548(3) 0.5005(4) 0.3686(3) 0.0570(16) Uani 1 1 d . . . . .
O19 O 0.9671(4) 0.6098(3) -0.0110(3) 0.0370(13) Uani 1 1 d . . . . .
O11 O 0.5549(3) 0.6214(3) 0.4852(3) 0.0367(13) Uani 1 1 d . . . . .
O73 O 0.4036(3) 0.4961(3) 0.4761(2) 0.0355(12) Uani 1 1 d . . . . .
F91 F 0.4381(5) 0.4387(4) 0.7720(3) 0.069(2) Uani 1 1 d . . . . .
F72 F 0.2591(3) 0.5228(4) 0.4696(3) 0.0671(19) Uani 1 1 d . . . . .
O74 O 0.5388(3) 0.5081(3) 0.4041(2) 0.0289(11) Uani 1 1 d . . . . .
F48 F 0.6051(5) 0.5182(4) 0.7412(3) 0.074(2) Uani 1 1 d . . . . .
F88 F 0.3581(6) 0.3447(4) 0.6461(4) 0.091(3) Uani 1 1 d . . . . .
F51 F 0.7361(6) 0.6385(6) 0.6920(3) 0.114(4) Uani 1 1 d . . . . .
F92 F 0.4970(4) 0.3671(5) 0.7044(4) 0.079(2) Uani 1 1 d . . . . .
O53 O 0.5942(4) 0.5470(4) 0.6101(3) 0.0488(18) Uani 1 1 d . . . . .
O94 O 0.4436(4) 0.5881(4) 0.5756(3) 0.0490(17) Uani 1 1 d . . . . .
F50 F 0.7244(6) 0.5162(7) 0.7368(4) 0.119(4) Uani 1 1 d . . . . .
O93 O 0.4778(4) 0.4483(4) 0.6091(3) 0.0498(16) Uani 1 1 d . . . . .
F68 F 0.2807(4) 0.3921(5) 0.4978(4) 0.096(3) Uani 1 1 d . . . . .
F90 F 0.3057(5) 0.4091(5) 0.7169(6) 0.099(3) Uani 1 1 d . . . . .
C43 C 0.7139(4) 0.5179(4) 0.5216(3) 0.0289(14) Uani 1 1 d . . . . .
F52 F 0.6142(7) 0.6523(4) 0.6936(4) 0.099(3) Uani 1 1 d . . . . .
C24 C 0.3255(6) 0.6792(5) 0.4134(5) 0.044(2) Uani 1 1 d . . . . .
H24 H 0.282586 0.657301 0.431483 0.053 Uiso 1 1 calc R U . . .
F70 F 0.2868(5) 0.3650(5) 0.3976(5) 0.095(3) Uani 1 1 d . . . . .
C5 C 0.7770(6) 0.6711(5) 0.1622(4) 0.042(2) Uani 1 1 d . . . . .
C26 C 0.5770(5) 0.7589(4) 0.4895(4) 0.0339(17) Uani 1 1 d . . . . .
F69 F 0.1850(4) 0.4068(6) 0.4365(5) 0.110(3) Uani 1 1 d . . . . .
F89 F 0.3676(6) 0.3158(5) 0.7453(4) 0.106(3) Uani 1 1 d . . . . .
F49 F 0.6681(6) 0.5926(5) 0.7950(3) 0.102(3) Uani 1 1 d . . . . .
C63 C 0.4129(5) 0.4858(5) 0.3642(4) 0.0318(16) Uani 1 1 d . . . . .
C20 C 0.4587(5) 0.6982(4) 0.4107(3) 0.0311(18) Uani 1 1 d . . . . .
C64 C 0.4577(5) 0.4382(5) 0.2671(4) 0.038(2) Uani 1 1 d . . . . .
C31 C 0.6053(6) 0.8196(6) 0.4619(5) 0.050(2) Uani 1 1 d . . . . .
H31 H 0.614200 0.821292 0.417340 0.061 Uiso 1 1 calc R U . . .
C9 C 0.6111(6) 0.6805(5) 0.3781(4) 0.0379(19) Uani 1 1 d . . . . .
C38 C 0.7914(4) 0.5161(5) 0.4921(4) 0.0349(17) Uani 1 1 d . . . . .
C12 C 0.8256(6) 0.6723(5) 0.1087(4) 0.040(2) Uani 1 1 d . . . . .
C6 C 0.8086(7) 0.6488(7) 0.2202(5) 0.059(3) Uani 1 1 d . . . . .
H6 H 0.859769 0.634404 0.221487 0.071 Uiso 1 1 calc R U . . .
C42 C 0.7234(5) 0.5532(5) 0.5815(4) 0.038(2) Uani 1 1 d . . . . .
C41 C 0.8071(6) 0.5696(6) 0.5860(5) 0.049(3) Uani 1 1 d . . . . .
H41 H 0.820832 0.606851 0.616969 0.059 Uiso 1 1 calc R U . . .
C8 C 0.6468(5) 0.6738(5) 0.3308(4) 0.0353(18) Uani 1 1 d . . . . .
C23 C 0.3172(6) 0.7231(6) 0.3621(5) 0.050(2) Uani 1 1 d . . . . .
H23 H 0.268213 0.731630 0.345483 0.061 Uiso 1 1 calc R U . . .
C62 C 0.4935(4) 0.4961(5) 0.3613(3) 0.0314(16) Uani 1 1 d . . . . .
C4 C 0.7017(6) 0.6889(5) 0.1606(4) 0.041(2) Uani 1 1 d . . . . .
H4 H 0.679369 0.701441 0.121192 0.049 Uiso 1 1 calc R U . . .
C7 C 0.7653(6) 0.6474(6) 0.2764(5) 0.048(2) Uani 1 1 d . . . . .
H7 H 0.786493 0.632190 0.315469 0.058 Uiso 1 1 calc R U . . .
C25 C 0.3965(5) 0.6670(5) 0.4387(5) 0.0372(19) Uani 1 1 d . . . . .
H25 H 0.402509 0.637736 0.474624 0.045 Uiso 1 1 calc R U . . .
C61 C 0.5152(4) 0.4925(4) 0.2906(3) 0.0331(16) Uani 1 1 d . . . . .
C77 C 0.5981(5) 0.4820(5) 0.2791(4) 0.0379(19) Uani 1 1 d . . . . .
H77A H 0.615293 0.440704 0.302058 0.057 Uiso 1 1 calc R U . . .
H77B H 0.626057 0.522643 0.294199 0.057 Uiso 1 1 calc R U . . .
H77C H 0.607109 0.475804 0.233447 0.057 Uiso 1 1 calc R U . . .
C2 C 0.6886(5) 0.6697(5) 0.2730(4) 0.0365(19) Uani 1 1 d . . . . .
C59 C 0.3955(6) 0.5514(5) 0.2645(4) 0.047(2) Uani 1 1 d . . . . .
H59A H 0.374132 0.552404 0.221002 0.056 Uiso 1 1 calc R U . . .
H59B H 0.370007 0.586993 0.290819 0.056 Uiso 1 1 calc R U . . .
C65 C 0.3750(4) 0.4873(5) 0.4207(4) 0.0338(17) Uani 1 1 d . . . . .
C45 C 0.6643(6) 0.5633(6) 0.6204(4) 0.047(2) Uani 1 1 d . . . . .
C58 C 0.3883(5) 0.4770(5) 0.2952(4) 0.0361(19) Uani 1 1 d . . . . .
H58 H 0.338592 0.453536 0.288917 0.043 Uiso 1 1 calc R U . . .
C81 C 0.3706(7) 0.6529(7) 0.6564(5) 0.061(3) Uani 1 1 d . . . . .
C13 C 0.8689(6) 0.6765(5) 0.0652(4) 0.040(2) Uani 1 1 d . . . . .
C15 C 0.8902(6) 0.7175(6) -0.0624(4) 0.048(2) Uani 1 1 d . . . . .
C44 C 0.8247(6) 0.5857(6) 0.5160(5) 0.053(3) Uani 1 1 d . . . . .
C75 C 0.4692(7) 0.3667(5) 0.2965(5) 0.049(2) Uani 1 1 d . . . . .
H75A H 0.517341 0.347473 0.282002 0.073 Uiso 1 1 calc R U . . .
H75B H 0.427972 0.336026 0.283455 0.073 Uiso 1 1 calc R U . . .
H75C H 0.469633 0.370799 0.342956 0.073 Uiso 1 1 calc R U . . .
C30 C 0.6203(7) 0.8770(6) 0.4990(5) 0.056(3) Uani 1 1 d . . . . .
H30 H 0.639494 0.918043 0.480020 0.068 Uiso 1 1 calc R U . . .
C56 C 0.7898(5) 0.5040(6) 0.4197(4) 0.041(2) Uani 1 1 d . . . . .
H56A H 0.766494 0.458967 0.410641 0.062 Uiso 1 1 calc R U . . .
H56B H 0.841460 0.504430 0.403102 0.062 Uiso 1 1 calc R U . . .
H56C H 0.760484 0.540822 0.399238 0.062 Uiso 1 1 calc R U . . .
C3 C 0.6580(6) 0.6890(5) 0.2147(4) 0.040(2) Uani 1 1 d . . . . .
H3 H 0.606555 0.702349 0.212254 0.048 Uiso 1 1 calc R U . . .
C78 C 0.3664(7) 0.5647(7) 0.7291(5) 0.055(3) Uani 1 1 d . . . . .
H78 H 0.343973 0.530126 0.759052 0.066 Uiso 1 1 calc R U . . .
C46 C 0.6713(6) 0.6013(7) 0.6867(4) 0.058(3) Uani 1 1 d . . . . .
C66 C 0.2887(5) 0.4798(6) 0.4228(4) 0.046(2) Uani 1 1 d . . . . .
C60 C 0.4810(7) 0.5623(5) 0.2636(4) 0.041(2) Uani 1 1 d . . . . .
H60A H 0.495390 0.602106 0.290673 0.050 Uiso 1 1 calc R U . . .
H60B H 0.498994 0.570880 0.219727 0.050 Uiso 1 1 calc R U . . .
C21 C 0.4504(6) 0.7420(5) 0.3588(4) 0.041(2) Uani 1 1 d . . . . .
H21 H 0.493156 0.763162 0.339798 0.050 Uiso 1 1 calc R U . . .
C40 C 0.8468(5) 0.4976(7) 0.5971(4) 0.056(3) Uani 1 1 d . . . . .
H40A H 0.901150 0.503396 0.606678 0.067 Uiso 1 1 calc R U . . .
H40B H 0.822537 0.471297 0.631952 0.067 Uiso 1 1 calc R U . . .
C32 C 1.0085(6) 0.7358(5) 0.0330(4) 0.045(2) Uani 1 1 d . . . . .
C39 C 0.8347(6) 0.4623(6) 0.5325(4) 0.049(2) Uani 1 1 d . . . . .
H39A H 0.804790 0.419268 0.537385 0.059 Uiso 1 1 calc R U . . .
H39B H 0.883579 0.450619 0.512432 0.059 Uiso 1 1 calc R U . . .
C67 C 0.2594(7) 0.4108(8) 0.4392(8) 0.073(4) Uani 1 1 d . . . . .
C16 C 0.8547(7) 0.6738(7) -0.1039(5) 0.054(3) Uani 1 1 d . . . . .
H16 H 0.854861 0.625354 -0.095647 0.064 Uiso 1 1 calc R U . . .
C22 C 0.3778(7) 0.7545(6) 0.3350(5) 0.052(2) Uani 1 1 d . . . . .
H22 H 0.371082 0.784784 0.299838 0.062 Uiso 1 1 calc R U . . .
C97 C 0.2554(6) 0.5742(6) 0.6463(6) 0.055(3) Uani 1 1 d . . . . .
H97A H 0.256936 0.598249 0.605273 0.082 Uiso 1 1 calc R U . . .
H97B H 0.203690 0.574654 0.662781 0.082 Uiso 1 1 calc R U . . .
H97C H 0.272026 0.526113 0.640666 0.082 Uiso 1 1 calc R U . . .
C17 C 0.8184(8) 0.6986(8) -0.1580(6) 0.075(4) Uani 1 1 d . . . . .
H17 H 0.795138 0.668043 -0.187559 0.090 Uiso 1 1 calc R U . . .
C28 C 0.5797(8) 0.8134(7) 0.5908(6) 0.071(4) Uani 1 1 d . . . . .
H28 H 0.571522 0.811180 0.635394 0.085 Uiso 1 1 calc R U . . .
C36 C 1.1391(8) 0.7678(8) 0.0301(6) 0.070(3) Uani 1 1 d . . . . .
H36 H 1.188711 0.760512 0.014419 0.084 Uiso 1 1 calc R U . . .
C47 C 0.6626(9) 0.5536(9) 0.7395(6) 0.072(4) Uani 1 1 d . . . . .
C29 C 0.6075(7) 0.8749(6) 0.5630(6) 0.064(3) Uani 1 1 d . . . . .
H29 H 0.617173 0.914470 0.588596 0.077 Uiso 1 1 calc R U . . .
C85 C 0.4437(6) 0.4698(6) 0.6598(4) 0.048(2) Uani 1 1 d . . . . .
C37 C 1.0803(7) 0.7265(6) 0.0101(5) 0.057(3) Uani 1 1 d . . . . .
H37 H 1.089574 0.690848 -0.020098 0.069 Uiso 1 1 calc R U . . .
C35 C 1.1245(10) 0.8200(7) 0.0734(6) 0.078(4) Uani 1 1 d . . . . .
H35 H 1.164879 0.848098 0.088146 0.094 Uiso 1 1 calc R U . . .
C57 C 0.7833(9) 0.6506(6) 0.4925(6) 0.074(4) Uani 1 1 d . . . . .
H57A H 0.787816 0.653888 0.446171 0.111 Uiso 1 1 calc R U . . .
H57B H 0.805627 0.691900 0.512129 0.111 Uiso 1 1 calc R U . . .
H57C H 0.729869 0.647635 0.504230 0.111 Uiso 1 1 calc R U . . .
C87 C 0.3700(10) 0.3680(7) 0.7021(8) 0.078(4) Uani 1 1 d . . . . .
C80 C 0.4224(9) 0.6766(7) 0.7067(7) 0.083(5) Uani 1 1 d . . . . .
H80A H 0.407132 0.722752 0.722842 0.099 Uiso 1 1 calc R U . . .
H80B H 0.474714 0.679583 0.690428 0.099 Uiso 1 1 calc R U . . .
C84 C 0.3101(8) 0.6126(7) 0.6956(7) 0.066(3) Uani 1 1 d . . . . .
C83 C 0.4125(7) 0.5336(5) 0.6728(4) 0.048(2) Uani 1 1 d . . . . .
C82 C 0.4135(6) 0.5900(6) 0.6273(4) 0.050(3) Uani 1 1 d . . . . .
C76 C 0.4558(6) 0.4298(6) 0.1946(4) 0.055(3) Uani 1 1 d . . . . .
H76A H 0.442653 0.474217 0.174882 0.082 Uiso 1 1 calc R U . . .
H76B H 0.418116 0.394861 0.183039 0.082 Uiso 1 1 calc R U . . .
H76C H 0.505579 0.414950 0.179503 0.082 Uiso 1 1 calc R U . . .
C27 C 0.5648(7) 0.7578(7) 0.5542(5) 0.057(3) Uani 1 1 d . . . . .
H27 H 0.545375 0.716936 0.573403 0.069 Uiso 1 1 calc R U . . .
C86 C 0.4382(7) 0.4135(7) 0.7102(5) 0.058(3) Uani 1 1 d . . . . .
C33 C 0.9960(9) 0.7896(7) 0.0771(6) 0.079(5) Uani 1 1 d . . . . .
H33 H 0.947070 0.796610 0.094360 0.095 Uiso 1 1 calc R U . . .
C55 C 0.9103(8) 0.5941(10) 0.5035(7) 0.095(6) Uani 1 1 d . . . . .
H55A H 0.937681 0.555843 0.523588 0.143 Uiso 1 1 calc R U . . .
H55B H 0.927620 0.638267 0.521352 0.143 Uiso 1 1 calc R U . . .
H55C H 0.919653 0.593620 0.457559 0.143 Uiso 1 1 calc R U . . .
C96 C 0.3438(10) 0.7029(8) 0.6087(7) 0.087(5) Uani 1 1 d . . . . .
H96A H 0.304828 0.732456 0.627485 0.131 Uiso 1 1 calc R U . . .
H96B H 0.322643 0.677761 0.572264 0.131 Uiso 1 1 calc R U . . .
H96C H 0.386080 0.731633 0.594373 0.131 Uiso 1 1 calc R U . . .
C34 C 1.0544(11) 0.8318(8) 0.0950(7) 0.096(6) Uani 1 1 d . . . . .
H34 H 1.045297 0.869567 0.122955 0.116 Uiso 1 1 calc R U . . .
C79 C 0.4161(11) 0.6208(8) 0.7598(6) 0.087(5) Uani 1 1 d . . . . .
H79A H 0.466274 0.602134 0.771226 0.104 Uiso 1 1 calc R U . . .
H79B H 0.391871 0.640026 0.798397 0.104 Uiso 1 1 calc R U . . .
C95 C 0.2605(8) 0.6555(8) 0.7357(6) 0.076(4) Uani 1 1 d . . . . .
H95A H 0.287727 0.669779 0.774032 0.114 Uiso 1 1 calc R U . . .
H95B H 0.215833 0.628611 0.747752 0.114 Uiso 1 1 calc R U . . .
H95C H 0.244769 0.696765 0.711849 0.114 Uiso 1 1 calc R U . . .
C18 C 0.8847(16) 0.7868(8) -0.0717(8) 0.128(9) Uani 1 1 d . . . . .
H18 H 0.908603 0.817938 -0.043047 0.154 Uiso 1 1 calc R U . . .
C10 C 0.8176(15) 0.7716(11) -0.1672(8) 0.125(8) Uani 1 1 d . . . . .
H10 H 0.797816 0.790720 -0.205356 0.150 Uiso 1 1 calc R U . . .
C1 C 0.844(2) 0.8122(11) -0.1228(10) 0.165(13) Uani 1 1 d . . . . .
H1 H 0.835437 0.860653 -0.125794 0.198 Uiso 1 1 calc R U . . .

loop_
_atom_site_aniso_label
_atom_site_aniso_U_11
_atom_site_aniso_U_22
_atom_site_aniso_U_33
_atom_site_aniso_U_23
_atom_site_aniso_U_13
_atom_site_aniso_U_12
Eu1 0.02250(16) 0.03240(17) 0.01896(14) 0.00065(12) 0.00167(12) -0.00043(15)
P10 0.0302(11) 0.0335(11) 0.0260(9) -0.0015(7) 0.0061(7) -0.0012(8)
P14 0.0409(13) 0.0352(11) 0.0309(10) -0.0025(8) 0.0119(8) -0.0036(10)
O54 0.020(3) 0.037(3) 0.028(2) -0.002(2) -0.0025(17) 0.001(2)
F71 0.027(3) 0.088(5) 0.056(3) 0.007(3) -0.011(2) 0.009(3)
O19 0.038(3) 0.037(3) 0.035(3) -0.005(2) 0.004(3) -0.002(3)
O11 0.030(3) 0.036(3) 0.044(3) 0.013(3) 0.008(3) 0.001(2)
O73 0.025(3) 0.049(3) 0.032(2) 0.004(3) 0.0022(19) 0.003(2)
F91 0.095(6) 0.078(5) 0.033(3) 0.007(3) -0.010(3) -0.012(4)
F72 0.030(3) 0.095(5) 0.076(4) -0.012(4) 0.006(3) 0.012(3)
O74 0.028(3) 0.042(3) 0.017(2) -0.001(2) -0.0011(17) 0.000(2)
F48 0.086(5) 0.088(5) 0.048(3) 0.008(3) 0.001(3) -0.031(5)
F88 0.138(9) 0.073(5) 0.063(5) -0.012(4) 0.000(5) -0.037(5)
F51 0.145(9) 0.151(9) 0.046(4) -0.036(5) 0.022(5) -0.101(8)
F92 0.068(5) 0.095(5) 0.075(5) 0.027(4) 0.003(3) 0.013(4)
O53 0.040(4) 0.086(5) 0.020(3) -0.015(3) -0.003(2) -0.003(4)
O94 0.041(4) 0.075(5) 0.031(3) -0.002(3) 0.009(3) 0.010(3)
F50 0.093(6) 0.176(11) 0.089(6) -0.040(7) -0.031(5) 0.059(8)
O93 0.036(4) 0.079(5) 0.035(3) 0.016(3) 0.004(3) -0.007(4)
F68 0.050(4) 0.122(7) 0.115(6) 0.067(5) 0.009(4) -0.011(4)
F90 0.073(6) 0.068(5) 0.156(9) 0.000(5) 0.033(6) -0.017(5)
C43 0.024(4) 0.037(4) 0.025(3) -0.003(3) -0.004(3) 0.004(3)
F52 0.170(10) 0.065(5) 0.061(4) -0.037(4) -0.028(5) 0.035(6)
C24 0.037(6) 0.040(5) 0.056(6) 0.002(4) -0.002(4) 0.009(4)
F70 0.062(5) 0.078(6) 0.144(8) -0.025(6) 0.010(5) -0.018(4)
C5 0.050(6) 0.041(5) 0.036(4) 0.008(4) 0.009(4) 0.002(4)
C26 0.027(4) 0.033(4) 0.042(5) -0.004(3) 0.001(3) 0.001(3)
F69 0.027(4) 0.147(9) 0.154(8) 0.043(7) -0.004(5) -0.023(5)
F89 0.136(9) 0.088(6) 0.093(6) 0.047(5) -0.001(6) -0.042(6)
F49 0.137(8) 0.136(8) 0.031(3) -0.013(4) 0.002(4) -0.042(7)
C63 0.028(4) 0.034(4) 0.033(4) -0.006(3) -0.005(3) 0.004(4)
C20 0.035(5) 0.033(4) 0.025(3) -0.007(3) -0.003(3) 0.001(3)
C64 0.041(6) 0.046(5) 0.028(4) -0.008(3) -0.013(3) 0.001(4)
C31 0.048(6) 0.050(6) 0.053(6) -0.004(4) -0.009(4) -0.016(5)
C9 0.039(5) 0.044(5) 0.030(4) -0.001(3) 0.002(4) -0.004(4)
C38 0.025(4) 0.041(4) 0.039(4) -0.003(3) 0.001(3) -0.007(4)
C12 0.045(6) 0.037(5) 0.038(4) 0.000(3) 0.007(4) -0.005(4)
C6 0.041(6) 0.079(8) 0.056(6) 0.033(6) 0.012(5) 0.013(6)
C42 0.031(5) 0.053(5) 0.031(4) -0.007(3) -0.007(3) -0.002(4)
C41 0.033(5) 0.063(7) 0.052(5) -0.026(5) -0.005(4) -0.011(5)
C8 0.031(5) 0.033(4) 0.041(5) 0.001(3) 0.007(3) -0.002(4)
C23 0.040(6) 0.043(6) 0.068(6) 0.000(5) -0.015(5) 0.004(4)
C62 0.030(4) 0.041(4) 0.023(3) -0.002(3) -0.001(2) 0.003(3)
C4 0.043(6) 0.045(5) 0.035(4) -0.005(4) 0.005(4) 0.004(4)
C7 0.043(6) 0.059(6) 0.044(5) 0.010(4) 0.010(4) 0.008(5)
C25 0.030(5) 0.034(5) 0.048(5) -0.001(4) 0.004(4) 0.000(4)
C61 0.033(4) 0.044(4) 0.022(3) -0.001(3) -0.005(3) 0.000(4)
C77 0.036(5) 0.046(5) 0.031(4) 0.001(3) 0.004(3) -0.003(4)
C2 0.039(5) 0.032(4) 0.038(4) 0.000(3) 0.008(3) -0.002(4)
C59 0.052(6) 0.055(6) 0.035(4) -0.004(4) -0.015(4) 0.019(5)
C65 0.024(4) 0.040(4) 0.037(4) 0.000(3) -0.004(3) 0.009(4)
C45 0.038(6) 0.075(7) 0.028(4) -0.016(4) -0.006(4) 0.002(5)
C58 0.032(5) 0.044(5) 0.032(4) -0.008(3) -0.010(3) 0.010(4)
C81 0.062(8) 0.075(8) 0.044(6) 0.013(5) 0.029(5) 0.013(6)
C13 0.046(6) 0.039(5) 0.035(4) -0.005(3) 0.010(4) -0.002(4)
C15 0.058(7) 0.053(6) 0.034(4) 0.001(4) 0.015(4) 0.012(5)
C44 0.041(6) 0.067(6) 0.052(6) -0.017(5) 0.002(5) -0.024(5)
C75 0.046(6) 0.043(5) 0.057(5) -0.005(4) -0.005(5) 0.002(5)
C30 0.058(7) 0.040(5) 0.071(7) -0.007(4) -0.004(5) -0.015(5)
C56 0.037(5) 0.058(6) 0.029(4) -0.002(4) 0.009(3) -0.001(5)
C3 0.038(5) 0.041(5) 0.041(5) -0.006(4) 0.004(4) -0.005(4)
C78 0.051(7) 0.070(7) 0.043(5) -0.008(5) 0.015(4) -0.018(6)
C46 0.047(6) 0.102(10) 0.027(5) -0.022(5) -0.007(4) -0.011(6)
C66 0.027(5) 0.069(7) 0.040(4) 0.003(4) 0.001(3) 0.008(5)
C60 0.054(6) 0.044(4) 0.026(4) 0.004(3) -0.002(4) 0.003(5)
C21 0.048(6) 0.039(5) 0.038(4) 0.001(3) -0.006(4) -0.002(4)
C40 0.033(5) 0.088(8) 0.046(5) -0.018(5) -0.017(3) 0.010(6)
C32 0.057(7) 0.034(4) 0.045(5) -0.008(3) 0.013(4) -0.012(4)
C39 0.033(5) 0.071(7) 0.043(5) -0.009(4) -0.009(4) 0.004(5)
C67 0.033(6) 0.089(10) 0.098(10) 0.029(8) -0.003(6) -0.006(6)
C16 0.054(7) 0.059(7) 0.048(6) 0.007(5) 0.002(5) 0.004(5)
C22 0.051(6) 0.057(6) 0.048(5) 0.005(4) -0.011(4) 0.004(5)
C97 0.036(6) 0.055(6) 0.073(7) -0.017(5) 0.020(5) 0.008(5)
C17 0.075(9) 0.101(11) 0.049(6) -0.002(6) -0.003(6) 0.051(8)
C28 0.083(10) 0.080(9) 0.051(6) -0.026(6) 0.008(6) -0.018(8)
C36 0.056(8) 0.092(9) 0.063(7) 0.000(7) 0.005(6) -0.025(7)
C47 0.064(9) 0.097(11) 0.054(7) 0.001(6) -0.001(6) -0.013(8)
C29 0.055(7) 0.054(7) 0.084(8) -0.036(6) -0.003(6) -0.005(5)
C85 0.053(6) 0.054(6) 0.036(5) 0.009(4) 0.002(4) -0.008(5)
C37 0.066(8) 0.055(6) 0.051(6) -0.012(5) 0.013(5) -0.022(5)
C35 0.110(12) 0.065(8) 0.059(7) -0.008(6) 0.002(7) -0.047(8)
C57 0.098(11) 0.055(7) 0.068(7) 0.005(5) 0.005(7) -0.034(7)
C87 0.088(11) 0.048(7) 0.098(10) 0.005(7) -0.039(8) 0.007(7)
C80 0.078(10) 0.057(8) 0.112(11) -0.039(7) 0.049(9) -0.024(7)
C84 0.052(8) 0.060(7) 0.087(9) 0.005(6) 0.029(6) 0.004(6)
C83 0.063(7) 0.044(5) 0.035(4) 0.006(4) 0.012(4) -0.003(5)
C82 0.052(6) 0.064(7) 0.033(5) 0.006(4) 0.016(4) 0.009(5)
C76 0.056(7) 0.075(7) 0.033(4) -0.023(4) -0.011(4) 0.005(5)
C27 0.060(7) 0.066(7) 0.046(6) -0.012(5) 0.000(5) -0.009(6)
C86 0.055(7) 0.076(8) 0.044(5) 0.006(5) 0.005(5) -0.002(6)
C33 0.090(11) 0.066(7) 0.081(8) -0.043(6) 0.037(7) -0.029(7)
C55 0.049(8) 0.155(16) 0.082(9) -0.020(9) 0.011(6) -0.054(10)
C96 0.094(12) 0.081(10) 0.088(9) 0.028(8) 0.049(9) 0.035(9)
C34 0.124(15) 0.079(10) 0.087(10) -0.045(8) 0.027(9) -0.051(10)
C79 0.113(13) 0.093(11) 0.054(7) -0.023(7) 0.017(7) -0.033(10)
C95 0.085(10) 0.068(8) 0.076(9) 0.001(6) 0.043(8) 0.001(7)
C18 0.26(3) 0.044(8) 0.085(10) 0.016(7) -0.047(14) -0.011(12)
C10 0.21(2) 0.111(14) 0.055(8) 0.020(9) 0.005(11) 0.062(16)
C1 0.32(4) 0.080(13) 0.092(14) 0.006(10) 0.014(19) 0.06(2)

loop_
_atom_type_symbol
_atom_type_description
_atom_type_scat_dispersion_real
_atom_type_scat_dispersion_imag
_atom_type_scat_source
C C 0.0033 0.0016 'International Tables Vol C Tables 4.2.6.8 and 6.1.1.4'
H H 0.0000 0.0000 'International Tables Vol C Tables 4.2.6.8 and 6.1.1.4'
Eu Eu -0.1578 3.6682 'International Tables Vol C Tables 4.2.6.8 and 6.1.1.4'
F F 0.0171 0.0103 'International Tables Vol C Tables 4.2.6.8 and 6.1.1.4'
O O 0.0106 0.0060 'International Tables Vol C Tables 4.2.6.8 and 6.1.1.4'
P P 0.1023 0.0942 'International Tables Vol C Tables 4.2.6.8 and 6.1.1.4'

loop_
_exptl_crystal_face_index_h
_exptl_crystal_face_index_k
_exptl_crystal_face_index_l
_exptl_crystal_face_perp_dist
-19 -12 14 0.0330
11 11 24 0.0172
14 8 -23 0.0167
-13 -12 -22 0.0336
-2 -9 28 0.0336
-14 22 0 0.0187
15 -22 -1 0.0227

loop_
_geom_angle_atom_site_label_1
_geom_angle_atom_site_label_2
_geom_angle_atom_site_label_3
_geom_angle
_geom_angle_site_symmetry_1
_geom_angle_site_symmetry_3
_geom_angle_publ_flag
O54 Eu1 O74 72.84(16) . . ?
O19 Eu1 O54 75.7(2) 2_665 . ?
O19 Eu1 O74 73.44(19) 2_665 . ?
O19 Eu1 O94 141.8(2) 2_665 . ?
O11 Eu1 O54 81.1(2) . . ?
O11 Eu1 O19 141.4(2) . 2_665 ?
O11 Eu1 O74 70.4(2) . . ?
O11 Eu1 O94 72.3(2) . . ?
O73 Eu1 O54 142.48(17) . . ?
O73 Eu1 O19 81.3(2) . 2_665 ?
O73 Eu1 O11 99.9(2) . . ?
O73 Eu1 O74 72.36(17) . . ?
O73 Eu1 O53 145.2(2) . . ?
O73 Eu1 O94 73.1(2) . . ?
O53 Eu1 O54 72.3(2) . . ?
O53 Eu1 O19 119.6(2) . 2_665 ?
O53 Eu1 O11 80.8(3) . . ?
O53 Eu1 O74 137.4(2) . . ?
O53 Eu1 O94 74.1(2) . . ?
O94 Eu1 O54 139.8(2) . . ?
O94 Eu1 O74 122.6(2) . . ?
O93 Eu1 O54 115.7(2) . . ?
O93 Eu1 O19 76.8(2) . 2_665 ?
O93 Eu1 O11 141.7(2) . . ?
O93 Eu1 O73 86.7(2) . . ?
O93 Eu1 O74 145.7(2) . . ?
O93 Eu1 O53 73.2(3) . . ?
O93 Eu1 O94 73.8(3) . . ?
O11 P10 C26 109.8(4) . . ?
O11 P10 C20 113.8(4) . . ?
O11 P10 C9 113.8(4) . . ?
C26 P10 C20 108.3(4) . . ?
C9 P10 C26 106.6(4) . . ?
C9 P10 C20 104.1(4) . . ?
O19 P14 C13 113.1(4) . . ?
O19 P14 C15 111.0(4) . . ?
O19 P14 C32 111.7(4) . . ?
C13 P14 C15 105.5(5) . . ?
C13 P14 C32 105.8(4) . . ?
C32 P14 C15 109.5(5) . . ?
C43 O54 Eu1 130.6(5) . . ?
P14 O19 Eu1 145.3(4) . 2_664 ?
P10 O11 Eu1 156.9(4) . . ?
C65 O73 Eu1 137.3(5) . . ?
C62 O74 Eu1 131.4(5) . . ?
C45 O53 Eu1 135.0(5) . . ?
C82 O94 Eu1 135.6(7) . . ?
C85 O93 Eu1 131.5(7) . . ?
O54 C43 C38 124.4(7) . . ?
O54 C43 C42 130.1(7) . . ?
C42 C43 C38 105.3(7) . . ?
C23 C24 H24 120.0 . . ?
C23 C24 C25 120.1(10) . . ?
C25 C24 H24 120.0 . . ?
C6 C5 C12 116.8(10) . . ?
C4 C5 C12 124.4(9) . . ?
C4 C5 C6 118.7(9) . . ?
C31 C26 P10 123.5(7) . . ?
C27 C26 P10 117.9(8) . . ?
C27 C26 C31 118.6(9) . . ?
C62 C63 C58 105.0(7) . . ?
C65 C63 C62 121.4(7) . . ?
C65 C63 C58 133.6(8) . . ?
C25 C20 P10 118.9(6) . . ?
C21 C20 P10 120.2(7) . . ?
C21 C20 C25 120.8(8) . . ?
C61 C64 C58 94.2(7) . . ?
C75 C64 C61 113.3(7) . . ?
C75 C64 C58 112.8(8) . . ?
C75 C64 C76 108.1(8) . . ?
C76 C64 C61 113.8(8) . . ?
C76 C64 C58 114.3(8) . . ?
C26 C31 H31 119.8 . . ?
C30 C31 C26 120.3(10) . . ?
C30 C31 H31 119.8 . . ?
C8 C9 P10 173.3(9) . . ?
C43 C38 C44 101.1(7) . . ?
C43 C38 C56 113.2(6) . . ?
C43 C38 C39 104.0(7) . . ?
C56 C38 C44 117.3(8) . . ?
C56 C38 C39 116.8(8) . . ?
C39 C38 C44 102.3(8) . . ?
C13 C12 C5 176.0(11) . . ?
C5 C6 H6 119.5 . . ?
C7 C6 C5 121.0(10) . . ?
C7 C6 H6 119.5 . . ?
C43 C42 C41 105.5(7) . . ?
C45 C42 C43 120.6(8) . . ?
C45 C42 C41 133.9(8) . . ?
C42 C41 H41 115.3 . . ?
C42 C41 C44 100.4(8) . . ?
C42 C41 C40 105.3(9) . . ?
C44 C41 H41 115.3 . . ?
C44 C41 C40 103.3(8) . . ?
C40 C41 H41 115.3 . . ?
C9 C8 C2 176.8(10) . . ?
C24 C23 H23 119.5 . . ?
C22 C23 C24 121.1(10) . . ?
C22 C23 H23 119.5 . . ?
O74 C62 C63 130.1(6) . . ?
O74 C62 C61 123.5(7) . . ?
C63 C62 C61 106.4(6) . . ?
C5 C4 H4 119.2 . . ?
C3 C4 C5 121.7(9) . . ?
C3 C4 H4 119.2 . . ?
C6 C7 H7 121.0 . . ?
C6 C7 C2 118.1(9) . . ?
C2 C7 H7 121.0 . . ?
C24 C25 C20 119.1(9) . . ?
C24 C25 H25 120.5 . . ?
C20 C25 H25 120.5 . . ?
C64 C61 C60 102.0(7) . . ?
C62 C61 C64 100.0(6) . . ?
C62 C61 C60 102.3(7) . . ?
C77 C61 C64 120.2(7) . . ?
C77 C61 C62 114.1(6) . . ?
C77 C61 C60 115.6(8) . . ?
C61 C77 H77A 109.5 . . ?
C61 C77 H77B 109.5 . . ?
C61 C77 H77C 109.5 . . ?
H77A C77 H77B 109.5 . . ?
H77A C77 H77C 109.5 . . ?
H77B C77 H77C 109.5 . . ?
C8 C2 C7 117.9(9) . . ?
C3 C2 C8 122.3(9) . . ?
C3 C2 C7 119.8(8) . . ?
H59A C59 H59B 109.2 . . ?
C58 C59 H59A 111.4 . . ?
C58 C59 H59B 111.4 . . ?
C60 C59 H59A 111.4 . . ?
C60 C59 H59B 111.4 . . ?
C60 C59 C58 102.0(7) . . ?
O73 C65 C63 126.8(8) . . ?
O73 C65 C66 112.3(7) . . ?
C63 C65 C66 120.9(7) . . ?
O53 C45 C42 127.5(8) . . ?
O53 C45 C46 109.6(8) . . ?
C42 C45 C46 122.9(9) . . ?
C63 C58 C64 100.9(6) . . ?
C63 C58 C59 105.4(7) . . ?
C63 C58 H58 115.4 . . ?
C64 C58 C59 102.6(8) . . ?
C64 C58 H58 115.4 . . ?
C59 C58 H58 115.4 . . ?
C80 C81 C84 101.8(10) . . ?
C80 C81 C82 102.6(10) . . ?
C82 C81 C84 99.0(10) . . ?
C96 C81 C80 119.2(14) . . ?
C96 C81 C84 117.7(12) . . ?
C96 C81 C82 113.5(10) . . ?
C12 C13 P14 175.9(10) . . ?
C16 C15 P14 117.3(8) . . ?
C18 C15 P14 123.6(11) . . ?
C18 C15 C16 118.9(12) . . ?
C41 C44 C38 93.3(8) . . ?
C41 C44 C55 112.6(10) . . ?
C57 C44 C38 114.8(9) . . ?
C57 C44 C41 112.1(10) . . ?
C57 C44 C55 109.2(11) . . ?
C55 C44 C38 114.1(10) . . ?
C64 C75 H75A 109.5 . . ?
C64 C75 H75B 109.5 . . ?
C64 C75 H75C 109.5 . . ?
H75A C75 H75B 109.5 . . ?
H75A C75 H75C 109.5 . . ?
H75B C75 H75C 109.5 . . ?
C31 C30 H30 119.9 . . ?
C29 C30 C31 120.1(11) . . ?
C29 C30 H30 119.9 . . ?
C38 C56 H56A 109.5 . . ?
C38 C56 H56B 109.5 . . ?
C38 C56 H56C 109.5 . . ?
H56A C56 H56B 109.5 . . ?
H56A C56 H56C 109.5 . . ?
H56B C56 H56C 109.5 . . ?
C4 C3 C2 120.6(9) . . ?
C4 C3 H3 119.7 . . ?
C2 C3 H3 119.7 . . ?
C84 C78 H78 115.6 . . ?
C84 C78 C83 103.0(9) . . ?
C84 C78 C79 98.1(12) . . ?
C83 C78 H78 115.6 . . ?
C79 C78 H78 115.6 . . ?
C79 C78 C83 106.9(10) . . ?
F51 C46 F52 103.1(11) . . ?
F51 C46 C45 112.5(9) . . ?
F51 C46 C47 111.3(10) . . ?
F52 C46 C45 110.8(8) . . ?
F52 C46 C47 106.6(10) . . ?
C47 C46 C45 111.9(11) . . ?
F71 C66 F72 104.6(8) . . ?
F71 C66 C65 113.0(7) . . ?
F71 C66 C67 108.0(10) . . ?
F72 C66 C65 109.9(8) . . ?
F72 C66 C67 103.9(10) . . ?
C67 C66 C65 116.4(9) . . ?
C61 C60 H60A 110.7 . . ?
C61 C60 H60B 110.7 . . ?
C59 C60 C61 105.1(8) . . ?
C59 C60 H60A 110.7 . . ?
C59 C60 H60B 110.7 . . ?
H60A C60 H60B 108.8 . . ?
C20 C21 H21 120.5 . . ?
C20 C21 C22 118.9(9) . . ?
C22 C21 H21 120.5 . . ?
C41 C40 H40A 111.5 . . ?
C41 C40 H40B 111.5 . . ?
H40A C40 H40B 109.3 . . ?
C39 C40 C41 101.3(8) . . ?
C39 C40 H40A 111.5 . . ?
C39 C40 H40B 111.5 . . ?
C37 C32 P14 117.9(7) . . ?
C37 C32 C33 118.3(10) . . ?
C33 C32 P14 123.9(9) . . ?
C38 C39 H39A 110.7 . . ?
C38 C39 H39B 110.7 . . ?
C40 C39 C38 105.0(8) . . ?
C40 C39 H39A 110.7 . . ?
C40 C39 H39B 110.7 . . ?
H39A C39 H39B 108.8 . . ?
F68 C67 C66 111.1(12) . . ?
F70 C67 F68 108.7(12) . . ?
F70 C67 C66 108.5(11) . . ?
F69 C67 F68 107.8(12) . . ?
F69 C67 F70 107.3(14) . . ?
F69 C67 C66 113.3(12) . . ?
C15 C16 H16 119.2 . . ?
C15 C16 C17 121.5(12) . . ?
C17 C16 H16 119.2 . . ?
C23 C22 C21 120.0(9) . . ?
C23 C22 H22 120.0 . . ?
C21 C22 H22 120.0 . . ?
H97A C97 H97B 109.5 . . ?
H97A C97 H97C 109.5 . . ?
H97B C97 H97C 109.5 . . ?
C84 C97 H97A 109.5 . . ?
C84 C97 H97B 109.5 . . ?
C84 C97 H97C 109.5 . . ?
C16 C17 H17 121.4 . . ?
C16 C17 C10 117.1(15) . . ?
C10 C17 H17 121.4 . . ?
C29 C28 H28 120.0 . . ?
C27 C28 H28 120.0 . . ?
C27 C28 C29 120.1(11) . . ?
C37 C36 H36 120.6 . . ?
C37 C36 C35 118.7(13) . . ?
C35 C36 H36 120.6 . . ?
F48 C47 F50 112.8(15) . . ?
F48 C47 F49 109.5(11) . . ?
F48 C47 C46 117.7(12) . . ?
F50 C47 F49 105.8(11) . . ?
F50 C47 C46 103.1(12) . . ?
F49 C47 C46 107.0(12) . . ?
C30 C29 C28 119.4(10) . . ?
C30 C29 H29 120.3 . . ?
C28 C29 H29 120.3 . . ?
O93 C85 C83 129.5(9) . . ?
O93 C85 C86 112.1(9) . . ?
C83 C85 C86 118.3(9) . . ?
C32 C37 C36 121.2(10) . . ?
C32 C37 H37 119.4 . . ?
C36 C37 H37 119.4 . . ?
C36 C35 H35 119.3 . . ?
C34 C35 C36 121.3(13) . . ?
C34 C35 H35 119.3 . . ?
C44 C57 H57A 109.5 . . ?
C44 C57 H57B 109.5 . . ?
C44 C57 H57C 109.5 . . ?
H57A C57 H57B 109.5 . . ?
H57A C57 H57C 109.5 . . ?
H57B C57 H57C 109.5 . . ?
F88 C87 F90 105.4(12) . . ?
F88 C87 F89 110.6(12) . . ?
F88 C87 C86 116.2(14) . . ?
F90 C87 C86 107.1(11) . . ?
F89 C87 F90 104.0(14) . . ?
F89 C87 C86 112.4(11) . . ?
C81 C80 H80A 110.8 . . ?
C81 C80 H80B 110.8 . . ?
C81 C80 C79 104.8(10) . . ?
H80A C80 H80B 108.9 . . ?
C79 C80 H80A 110.8 . . ?
C79 C80 H80B 110.8 . . ?
C81 C84 C97 107.8(11) . . ?
C78 C84 C81 95.5(10) . . ?
C78 C84 C97 114.4(11) . . ?
C95 C84 C81 115.7(11) . . ?
C95 C84 C78 117.8(12) . . ?
C95 C84 C97 105.5(11) . . ?
C85 C83 C78 134.8(9) . . ?
C85 C83 C82 122.4(8) . . ?
C82 C83 C78 102.6(9) . . ?
O94 C82 C81 126.4(10) . . ?
O94 C82 C83 125.0(10) . . ?
C83 C82 C81 108.6(8) . . ?
C64 C76 H76A 109.5 . . ?
C64 C76 H76B 109.5 . . ?
C64 C76 H76C 109.5 . . ?
H76A C76 H76B 109.5 . . ?
H76A C76 H76C 109.5 . . ?
H76B C76 H76C 109.5 . . ?
C26 C27 H27 119.3 . . ?
C28 C27 C26 121.5(12) . . ?
C28 C27 H27 119.3 . . ?
F91 C86 C85 113.8(10) . . ?
F91 C86 C87 108.0(11) . . ?
F92 C86 F91 108.1(9) . . ?
F92 C86 C85 110.7(9) . . ?
F92 C86 C87 102.6(11) . . ?
C87 C86 C85 112.9(10) . . ?
C32 C33 H33 120.0 . . ?
C34 C33 C32 120.0(13) . . ?
C34 C33 H33 120.0 . . ?
C44 C55 H55A 109.5 . . ?
C44 C55 H55B 109.5 . . ?
C44 C55 H55C 109.5 . . ?
H55A C55 H55B 109.5 . . ?
H55A C55 H55C 109.5 . . ?
H55B C55 H55C 109.5 . . ?
C81 C96 H96A 109.5 . . ?
C81 C96 H96B 109.5 . . ?
C81 C96 H96C 109.5 . . ?
H96A C96 H96B 109.5 . . ?
H96A C96 H96C 109.5 . . ?
H96B C96 H96C 109.5 . . ?
C35 C34 C33 120.4(13) . . ?
C35 C34 H34 119.8 . . ?
C33 C34 H34 119.8 . . ?
C78 C79 C80 103.1(11) . . ?
C78 C79 H79A 111.1 . . ?
C78 C79 H79B 111.1 . . ?
C80 C79 H79A 111.1 . . ?
C80 C79 H79B 111.1 . . ?
H79A C79 H79B 109.1 . . ?
C84 C95 H95A 109.5 . . ?
C84 C95 H95B 109.5 . . ?
C84 C95 H95C 109.5 . . ?
H95A C95 H95B 109.5 . . ?
H95A C95 H95C 109.5 . . ?
H95B C95 H95C 109.5 . . ?
C15 C18 H18 120.0 . . ?
C15 C18 C1 119.9(18) . . ?
C1 C18 H18 120.0 . . ?
C17 C10 H10 120.2 . . ?
C1 C10 C17 119.5(16) . . ?
C1 C10 H10 120.2 . . ?
C18 C1 H1 119.0 . . ?
C10 C1 C18 122.1(19) . . ?
C10 C1 H1 119.0 . . ?

loop_
_geom_bond_atom_site_label_1
_geom_bond_atom_site_label_2
_geom_bond_distance
_geom_bond_site_symmetry_2
_geom_bond_publ_flag
Eu1 O54 2.420(5) . ?
Eu1 O19 2.374(6) 2_665 ?
Eu1 O11 2.369(6) . ?
Eu1 O73 2.355(5) . ?
Eu1 O74 2.465(4) . ?
Eu1 O53 2.369(6) . ?
Eu1 O94 2.405(7) . ?
Eu1 O93 2.341(6) . ?
P10 O11 1.474(6) . ?
P10 C26 1.797(9) . ?
P10 C20 1.802(8) . ?
P10 C9 1.760(9) . ?
P14 O19 1.479(6) . ?
P14 C13 1.744(9) . ?
P14 C15 1.802(11) . ?
P14 C32 1.778(10) . ?
O54 C43 1.238(9) . ?
F71 C66 1.348(10) . ?
O73 C65 1.283(9) . ?
F91 C86 1.386(13) . ?
F72 C66 1.391(12) . ?
O74 C62 1.229(9) . ?
F48 C47 1.227(16) . ?
F88 C87 1.278(16) . ?
F51 C46 1.360(14) . ?
F92 C86 1.379(15) . ?
O53 C45 1.300(12) . ?
O94 C82 1.211(11) . ?
F50 C47 1.314(18) . ?
O93 C85 1.294(12) . ?
F68 C67 1.339(16) . ?
F90 C87 1.422(18) . ?
C43 C38 1.507(11) . ?
C43 C42 1.442(11) . ?
F52 C46 1.419(15) . ?
C24 H24 0.9500 . ?
C24 C23 1.380(14) . ?
C24 C25 1.386(14) . ?
F70 C67 1.334(18) . ?
C5 C12 1.417(13) . ?
C5 C6 1.410(14) . ?
C5 C4 1.380(15) . ?
C26 C31 1.400(14) . ?
C26 C27 1.378(13) . ?
F69 C67 1.322(14) . ?
F89 C87 1.356(16) . ?
F49 C47 1.394(15) . ?
C63 C62 1.444(11) . ?
C63 C65 1.366(11) . ?
C63 C58 1.524(10) . ?
C20 C25 1.388(12) . ?
C20 C21 1.386(12) . ?
C64 C61 1.544(12) . ?
C64 C58 1.557(13) . ?
C64 C75 1.524(14) . ?
C64 C76 1.534(11) . ?
C31 H31 0.9500 . ?
C31 C30 1.381(14) . ?
C9 C8 1.187(12) . ?
C38 C44 1.552(13) . ?
C38 C56 1.540(10) . ?
C38 C39 1.545(14) . ?
C12 C13 1.197(13) . ?
C6 H6 0.9500 . ?
C6 C7 1.409(14) . ?
C42 C41 1.520(13) . ?
C42 C45 1.345(13) . ?
C41 H41 1.0000 . ?
C41 C44 1.536(15) . ?
C41 C40 1.574(16) . ?
C8 C2 1.426(12) . ?
C23 H23 0.9500 . ?
C23 C22 1.360(16) . ?
C62 C61 1.537(9) . ?
C4 H4 0.9500 . ?
C4 C3 1.376(12) . ?
C7 H7 0.9500 . ?
C7 C2 1.428(14) . ?
C25 H25 0.9500 . ?
C61 C77 1.504(12) . ?
C61 C60 1.582(12) . ?
C77 H77A 0.9800 . ?
C77 H77B 0.9800 . ?
C77 H77C 0.9800 . ?
C2 C3 1.389(13) . ?
C59 H59A 0.9900 . ?
C59 H59B 0.9900 . ?
C59 C58 1.579(14) . ?
C59 C60 1.531(16) . ?
C65 C66 1.537(12) . ?
C45 C46 1.580(12) . ?
C58 H58 1.0000 . ?
C81 C80 1.47(2) . ?
C81 C84 1.559(16) . ?
C81 C82 1.557(16) . ?
C81 C96 1.470(18) . ?
C15 C16 1.368(16) . ?
C15 C18 1.353(18) . ?
C44 C57 1.534(18) . ?
C44 C55 1.549(16) . ?
C75 H75A 0.9800 . ?
C75 H75B 0.9800 . ?
C75 H75C 0.9800 . ?
C30 H30 0.9500 . ?
C30 C29 1.365(17) . ?
C56 H56A 0.9800 . ?
C56 H56B 0.9800 . ?
C56 H56C 0.9800 . ?
C3 H3 0.9500 . ?
C78 H78 1.0000 . ?
C78 C84 1.533(19) . ?
C78 C83 1.558(14) . ?
C78 C79 1.538(18) . ?
C46 C47 1.448(19) . ?
C66 C67 1.469(18) . ?
C60 H60A 0.9900 . ?
C60 H60B 0.9900 . ?
C21 H21 0.9500 . ?
C21 C22 1.402(14) . ?
C40 H40A 0.9900 . ?
C40 H40B 0.9900 . ?
C40 C39 1.536(12) . ?
C32 C37 1.373(16) . ?
C32 C33 1.408(13) . ?
C39 H39A 0.9900 . ?
C39 H39B 0.9900 . ?
C16 H16 0.9500 . ?
C16 C17 1.393(16) . ?
C22 H22 0.9500 . ?
C97 H97A 0.9800 . ?
C97 H97B 0.9800 . ?
C97 H97C 0.9800 . ?
C97 C84 1.602(19) . ?
C17 H17 0.9500 . ?
C17 C10 1.42(3) . ?
C28 H28 0.9500 . ?
C28 C29 1.411(19) . ?
C28 C27 1.345(16) . ?
C36 H36 0.9500 . ?
C36 C37 1.378(16) . ?
C36 C35 1.382(19) . ?
C29 H29 0.9500 . ?
C85 C83 1.377(15) . ?
C85 C86 1.520(15) . ?
C37 H37 0.9500 . ?
C35 H35 0.9500 . ?
C35 C34 1.34(2) . ?
C57 H57A 0.9800 . ?
C57 H57B 0.9800 . ?
C57 H57C 0.9800 . ?
C87 C86 1.51(2) . ?
C80 H80A 0.9900 . ?
C80 H80B 0.9900 . ?
C80 C79 1.56(2) . ?
C84 C95 1.473(17) . ?
C83 C82 1.449(14) . ?
C76 H76A 0.9800 . ?
C76 H76B 0.9800 . ?
C76 H76C 0.9800 . ?
C27 H27 0.9500 . ?
C33 H33 0.9500 . ?
C33 C34 1.371(19) . ?
C55 H55A 0.9800 . ?
C55 H55B 0.9800 . ?
C55 H55C 0.9800 . ?
C96 H96A 0.9800 . ?
C96 H96B 0.9800 . ?
C96 H96C 0.9800 . ?
C34 H34 0.9500 . ?
C79 H79A 0.9900 . ?
C79 H79B 0.9900 . ?
C95 H95A 0.9800 . ?
C95 H95B 0.9800 . ?
C95 H95C 0.9800 . ?
C18 H18 0.9500 . ?
C18 C1 1.38(3) . ?
C10 H10 0.9500 . ?
C10 C1 1.31(3) . ?
C1 H1 0.9500 . ?

loop_
_geom_torsion_atom_site_label_1
_geom_torsion_atom_site_label_2
_geom_torsion_atom_site_label_3
_geom_torsion_atom_site_label_4
_geom_torsion
_geom_torsion_site_symmetry_1
_geom_torsion_site_symmetry_2
_geom_torsion_site_symmetry_3
_geom_torsion_site_symmetry_4
_geom_torsion_publ_flag
Eu1 O54 C43 C38 -163.6(6) . . . . ?
Eu1 O54 C43 C42 20.2(13) . . . . ?
Eu1 O73 C65 C63 -4.1(15) . . . . ?
Eu1 O73 C65 C66 177.4(6) . . . . ?
Eu1 O74 C62 C63 8.5(14) . . . . ?
Eu1 O74 C62 C61 -174.4(6) . . . . ?
Eu1 O53 C45 C42 -10.0(19) . . . . ?
Eu1 O53 C45 C46 167.5(8) . . . . ?
Eu1 O94 C82 C81 171.6(9) . . . . ?
Eu1 O94 C82 C83 -7.7(19) . . . . ?
Eu1 O93 C85 C83 12.9(17) . . . . ?
Eu1 O93 C85 C86 -168.2(7) . . . . ?
P10 C26 C31 C30 176.3(9) . . . . ?
P10 C26 C27 C28 -176.9(11) . . . . ?
P10 C20 C25 C24 179.0(7) . . . . ?
P10 C20 C21 C22 -177.7(7) . . . . ?
P14 C15 C16 C17 -178.9(9) . . . . ?
P14 C15 C18 C1 -176(2) . . . . ?
P14 C32 C37 C36 -179.1(10) . . . . ?
P14 C32 C33 C34 -178.8(13) . . . . ?
O54 C43 C38 C44 149.4(8) . . . . ?
O54 C43 C38 C56 23.0(12) . . . . ?
O54 C43 C38 C39 -104.7(9) . . . . ?
O54 C43 C42 C41 175.4(9) . . . . ?
O54 C43 C42 C45 -2.8(15) . . . . ?
F71 C66 C67 F68 -169.5(10) . . . . ?
F71 C66 C67 F70 71.1(11) . . . . ?
F71 C66 C67 F69 -47.9(16) . . . . ?
O19 P14 C15 C16 32.5(10) . . . . ?
O19 P14 C15 C18 -151.9(16) . . . . ?
O19 P14 C32 C37 30.2(10) . . . . ?
O19 P14 C32 C33 -149.8(10) . . . . ?
O11 P10 C26 C31 155.7(8) . . . . ?
O11 P10 C26 C27 -27.8(9) . . . . ?
O11 P10 C20 C25 19.7(8) . . . . ?
O11 P10 C20 C21 -162.4(7) . . . . ?
O73 C65 C66 F71 152.6(8) . . . . ?
O73 C65 C66 F72 36.2(11) . . . . ?
O73 C65 C66 C67 -81.5(12) . . . . ?
F72 C66 C67 F68 -58.7(12) . . . . ?
F72 C66 C67 F70 -178.2(9) . . . . ?
F72 C66 C67 F69 62.8(15) . . . . ?
O74 C62 C61 C64 148.3(8) . . . . ?
O74 C62 C61 C77 18.7(12) . . . . ?
O74 C62 C61 C60 -106.9(9) . . . . ?
F88 C87 C86 F91 174.7(11) . . . . ?
F88 C87 C86 F92 -71.2(13) . . . . ?
F88 C87 C86 C85 47.9(16) . . . . ?
F51 C46 C47 F48 178.0(12) . . . . ?
F51 C46 C47 F50 -57.1(14) . . . . ?
F51 C46 C47 F49 54.3(15) . . . . ?
O53 C45 C46 F51 -160.5(12) . . . . ?
O53 C45 C46 F52 -45.6(14) . . . . ?
O53 C45 C46 C47 73.2(13) . . . . ?
O93 C85 C83 C78 175.6(12) . . . . ?
O93 C85 C83 C82 0(2) . . . . ?
O93 C85 C86 F91 149.8(10) . . . . ?
O93 C85 C86 F92 27.8(13) . . . . ?
O93 C85 C86 C87 -86.6(13) . . . . ?
F90 C87 C86 F91 57.2(14) . . . . ?
F90 C87 C86 F92 171.3(10) . . . . ?
F90 C87 C86 C85 -69.5(14) . . . . ?
C43 C38 C44 C41 53.2(8) . . . . ?
C43 C38 C44 C57 -63.0(10) . . . . ?
C43 C38 C44 C55 169.8(10) . . . . ?
C43 C38 C39 C40 -70.7(9) . . . . ?
C43 C42 C41 C44 36.2(10) . . . . ?
C43 C42 C41 C40 -70.8(9) . . . . ?
C43 C42 C45 O53 -3.2(18) . . . . ?
C43 C42 C45 C46 179.7(10) . . . . ?
F52 C46 C47 F48 66.2(15) . . . . ?
F52 C46 C47 F50 -168.9(10) . . . . ?
F52 C46 C47 F49 -57.5(13) . . . . ?
C24 C23 C22 C21 0.4(17) . . . . ?
C5 C6 C7 C2 -0.3(19) . . . . ?
C5 C4 C3 C2 -1.2(15) . . . . ?
C26 P10 O11 Eu1 152.9(9) . . . . ?
C26 P10 C20 C25 -102.6(7) . . . . ?
C26 P10 C20 C21 75.2(7) . . . . ?
C26 C31 C30 C29 -0.1(18) . . . . ?
F89 C87 C86 F91 -56.4(16) . . . . ?
F89 C87 C86 F92 57.6(15) . . . . ?
F89 C87 C86 C85 176.8(12) . . . . ?
C63 C62 C61 C64 -34.0(9) . . . . ?
C63 C62 C61 C77 -163.6(8) . . . . ?
C63 C62 C61 C60 70.8(9) . . . . ?
C63 C65 C66 F71 -26.0(14) . . . . ?
C63 C65 C66 F72 -142.4(9) . . . . ?
C63 C65 C66 C67 99.8(12) . . . . ?
C20 P10 O11 Eu1 31.3(11) . . . . ?
C20 P10 C26 C31 -79.4(9) . . . . ?
C20 P10 C26 C27 97.1(9) . . . . ?
C20 C21 C22 C23 -0.8(15) . . . . ?
C64 C61 C60 C59 32.4(8) . . . . ?
C31 C26 C27 C28 -0.3(18) . . . . ?
C31 C30 C29 C28 1(2) . . . . ?
C9 P10 O11 Eu1 -87.8(10) . . . . ?
C9 P10 C26 C31 32.0(10) . . . . ?
C9 P10 C26 C27 -151.5(9) . . . . ?
C9 P10 C20 C25 144.2(7) . . . . ?
C9 P10 C20 C21 -37.9(8) . . . . ?
C38 C43 C42 C41 -1.4(10) . . . . ?
C38 C43 C42 C45 -179.5(9) . . . . ?
C12 C5 C6 C7 178.5(11) . . . . ?
C12 C5 C4 C3 -177.8(9) . . . . ?
C6 C5 C4 C3 3.6(16) . . . . ?
C6 C7 C2 C8 -174.8(10) . . . . ?
C6 C7 C2 C3 2.7(16) . . . . ?
C42 C43 C38 C44 -33.6(9) . . . . ?
C42 C43 C38 C56 -160.0(8) . . . . ?
C42 C43 C38 C39 72.3(8) . . . . ?
C42 C41 C44 C38 -53.6(9) . . . . ?
C42 C41 C44 C57 64.9(10) . . . . ?
C42 C41 C44 C55 -171.5(11) . . . . ?
C42 C41 C40 C39 69.1(10) . . . . ?
C42 C45 C46 F51 17.1(18) . . . . ?
C42 C45 C46 F52 132.0(12) . . . . ?
C42 C45 C46 C47 -109.2(14) . . . . ?
C41 C42 C45 O53 179.3(12) . . . . ?
C41 C42 C45 C46 2(2) . . . . ?
C41 C40 C39 C38 0.5(10) . . . . ?
C8 C2 C3 C4 175.4(9) . . . . ?
C23 C24 C25 C20 -1.5(14) . . . . ?
C62 C63 C65 O73 -1.4(15) . . . . ?
C62 C63 C65 C66 177.0(9) . . . . ?
C62 C63 C58 C64 34.6(9) . . . . ?
C62 C63 C58 C59 -71.9(9) . . . . ?
C62 C61 C60 C59 -70.8(8) . . . . ?
C4 C5 C6 C7 -2.8(18) . . . . ?
C7 C2 C3 C4 -2.0(14) . . . . ?
C25 C24 C23 C22 0.8(16) . . . . ?
C25 C20 C21 C22 0.1(13) . . . . ?
C61 C64 C58 C63 -53.5(8) . . . . ?
C61 C64 C58 C59 55.2(7) . . . . ?
C77 C61 C60 C59 164.6(7) . . . . ?
C65 C63 C62 O74 -1.3(16) . . . . ?
C65 C63 C62 C61 -178.8(8) . . . . ?
C65 C63 C58 C64 -147.4(10) . . . . ?
C65 C63 C58 C59 106.1(12) . . . . ?
C65 C66 C67 F68 62.2(14) . . . . ?
C65 C66 C67 F70 -57.2(13) . . . . ?
C65 C66 C67 F69 -176.3(11) . . . . ?
C45 C42 C41 C44 -146.0(12) . . . . ?
C45 C42 C41 C40 107.0(13) . . . . ?
C45 C46 C47 F48 -55.1(17) . . . . ?
C45 C46 C47 F50 69.9(13) . . . . ?
C45 C46 C47 F49 -178.8(10) . . . . ?
C58 C63 C62 O74 176.9(9) . . . . ?
C58 C63 C62 C61 -0.5(9) . . . . ?
C58 C63 C65 O73 -179.1(9) . . . . ?
C58 C63 C65 C66 -0.6(16) . . . . ?
C58 C64 C61 C62 52.4(7) . . . . ?
C58 C64 C61 C77 177.9(7) . . . . ?
C58 C64 C61 C60 -52.7(7) . . . . ?
C58 C59 C60 C61 2.5(8) . . . . ?
C81 C80 C79 C78 6.9(15) . . . . ?
C13 P14 O19 Eu1 -12.7(8) . . . 2_664 ?
C13 P14 C15 C16 -90.3(9) . . . . ?
C13 P14 C15 C18 85.3(17) . . . . ?
C13 P14 C32 C37 153.6(9) . . . . ?
C13 P14 C32 C33 -26.4(12) . . . . ?
C15 P14 O19 Eu1 -131.1(7) . . . 2_664 ?
C15 P14 C32 C37 -93.1(9) . . . . ?
C15 P14 C32 C33 86.9(11) . . . . ?
C15 C16 C17 C10 -2(2) . . . . ?
C15 C18 C1 C10 -8(5) . . . . ?
C44 C38 C39 C40 34.2(9) . . . . ?
C44 C41 C40 C39 -35.7(9) . . . . ?
C75 C64 C61 C62 -64.7(9) . . . . ?
C75 C64 C61 C77 60.9(10) . . . . ?
C75 C64 C61 C60 -169.7(8) . . . . ?
C75 C64 C58 C63 64.0(9) . . . . ?
C75 C64 C58 C59 172.7(7) . . . . ?
C56 C38 C44 C41 176.8(8) . . . . ?
C56 C38 C44 C57 60.6(12) . . . . ?
C56 C38 C44 C55 -66.6(13) . . . . ?
C56 C38 C39 C40 163.8(8) . . . . ?
C78 C83 C82 O94 -179.7(11) . . . . ?
C78 C83 C82 C81 0.9(13) . . . . ?
C60 C59 C58 C63 68.7(8) . . . . ?
C60 C59 C58 C64 -36.5(8) . . . . ?
C21 C20 C25 C24 1.1(13) . . . . ?
C40 C41 C44 C38 55.0(8) . . . . ?
C40 C41 C44 C57 173.5(8) . . . . ?
C40 C41 C44 C55 -62.9(12) . . . . ?
C32 P14 O19 Eu1 106.5(7) . . . 2_664 ?
C32 P14 C15 C16 156.2(8) . . . . ?
C32 P14 C15 C18 -28.1(17) . . . . ?
C32 C33 C34 C35 -3(3) . . . . ?
C39 C38 C44 C41 -53.9(9) . . . . ?
C39 C38 C44 C57 -170.2(9) . . . . ?
C39 C38 C44 C55 62.6(12) . . . . ?
C16 C15 C18 C1 -1(3) . . . . ?
C16 C17 C10 C1 -6(3) . . . . ?
C17 C10 C1 C18 11(5) . . . . ?
C36 C35 C34 C33 3(3) . . . . ?
C29 C28 C27 C26 1(2) . . . . ?
C85 C83 C82 O94 -3(2) . . . . ?
C85 C83 C82 C81 177.7(11) . . . . ?
C37 C32 C33 C34 1(2) . . . . ?
C37 C36 C35 C34 -1(2) . . . . ?
C35 C36 C37 C32 -1(2) . . . . ?
C80 C81 C84 C78 -54.4(12) . . . . ?
C80 C81 C84 C97 -172.1(10) . . . . ?
C80 C81 C84 C95 70.1(15) . . . . ?
C80 C81 C82 O94 -108.4(13) . . . . ?
C80 C81 C82 C83 71.0(12) . . . . ?
C84 C81 C80 C79 29.2(13) . . . . ?
C84 C81 C82 O94 147.2(13) . . . . ?
C84 C81 C82 C83 -33.4(13) . . . . ?
C84 C78 C83 C85 -143.1(14) . . . . ?
C84 C78 C83 C82 33.0(12) . . . . ?
C84 C78 C79 C80 -40.6(13) . . . . ?
C83 C78 C84 C81 -52.4(11) . . . . ?
C83 C78 C84 C97 59.9(12) . . . . ?
C83 C78 C84 C95 -175.3(11) . . . . ?
C83 C78 C79 C80 65.7(14) . . . . ?
C83 C85 C86 F91 -31.1(16) . . . . ?
C83 C85 C86 F92 -153.1(10) . . . . ?
C83 C85 C86 C87 92.5(14) . . . . ?
C82 C81 C80 C79 -72.9(11) . . . . ?
C82 C81 C84 C78 50.7(11) . . . . ?
C82 C81 C84 C97 -67.1(11) . . . . ?
C82 C81 C84 C95 175.1(13) . . . . ?
C76 C64 C61 C62 171.3(8) . . . . ?
C76 C64 C61 C77 -63.1(10) . . . . ?
C76 C64 C61 C60 66.3(9) . . . . ?
C76 C64 C58 C63 -172.0(8) . . . . ?
C76 C64 C58 C59 -63.3(10) . . . . ?
C27 C26 C31 C30 -0.2(16) . . . . ?
C27 C28 C29 C30 -1(2) . . . . ?
C86 C85 C83 C78 -3(2) . . . . ?
C86 C85 C83 C82 -178.8(11) . . . . ?
C33 C32 C37 C36 0.8(18) . . . . ?
C96 C81 C80 C79 160.6(12) . . . . ?
C96 C81 C84 C78 173.4(12) . . . . ?
C96 C81 C84 C97 55.6(15) . . . . ?
C96 C81 C84 C95 -62.2(19) . . . . ?
C96 C81 C82 O94 22(2) . . . . ?
C96 C81 C82 C83 -159.0(13) . . . . ?
C79 C78 C84 C81 57.1(11) . . . . ?
C79 C78 C84 C97 169.4(9) . . . . ?
C79 C78 C84 C95 -65.7(14) . . . . ?
C79 C78 C83 C85 114.1(16) . . . . ?
C79 C78 C83 C82 -69.8(13) . . . . ?
C18 C15 C16 C17 5(2) . . . . ?

loop_
_exptl_oxdiff_crystal_face_indexfrac_h
_exptl_oxdiff_crystal_face_indexfrac_k
_exptl_oxdiff_crystal_face_indexfrac_l
_exptl_oxdiff_crystal_face_x
_exptl_oxdiff_crystal_face_y
_exptl_oxdiff_crystal_face_z
-18.7957 -12.0346 14.4945 -0.1694 -0.7086 0.6849
11.0795 10.7605 23.8154 0.1792 0.7439 0.6439
14.4116 7.9211 -22.6439 0.1016 0.4272 -0.8985
-13.1199 -11.9885 -21.5501 -0.1959 -0.8138 -0.5471
-1.5132 -8.5648 28.0798 0.3157 -0.0749 0.9459
-14.3634 22.2756 -0.4375 -0.9684 0.2325 0.0907
14.6642 -22.0070 -1.4478 0.9605 -0.2307 -0.1557
